data_1567536
loop_
_publ_author_name
'D'Aniello, Sara'
'Lavi\'eville, Sidonie'
'Santulli, Federica'
'Simon, Malaury'
'Sellitto, Michele'
'Tedesco, Consiglia'
'Thomas, Christophe M.'
'Mazzeo, Mina'

_publ_section_title
;
 Homoleptic phenoxy-imine pyridine zinc complexes: efficient catalysts for
 solvent free synthesis and chemical degradation of polyesters
;
_journal_issue 20
_journal_name_full 'Catalysis Science &amp; Technology'
_journal_page_first 6142
_journal_page_last 6154
_journal_paper_doi 10.1039/D2CY01092E
_journal_volume 12
_journal_year 2022
_chemical_formula_moiety 'C30 H30 N4 O2 Zn, C6 H6'
_chemical_formula_sum 'C36 H36 N4 O2 Zn'
_chemical_formula_weight 622.06
_space_group_crystal_system monoclinic
_space_group_IT_number 13
_space_group_name_Hall '-P 2yac'
_space_group_name_H-M_alt 'P 1 2/n 1'
_atom_sites_solution_hydrogens geom
_atom_sites_solution_primary direct
_audit_creation_date 2022-05-09
_audit_creation_method
;
Olex2 1.5
(compiled 2022.04.07 svn.rca3783a0 for OlexSys, GUI svn.r6498)
;
_audit_update_record
;
2022-05-10 deposited with the CCDC.	2022-08-29 downloaded from the CCDC.
;
_cell_angle_alpha 90
_cell_angle_beta 93.877(16)
_cell_angle_gamma 90
_cell_formula_units_Z 2
_cell_length_a 9.911(3)
_cell_length_b 6.0729(9)
_cell_length_c 27.229(4)
_cell_measurement_reflns_used 10252
_cell_measurement_temperature 296.15
_cell_measurement_theta_max 65.461
_cell_measurement_theta_min 6.401
_cell_volume 1635.1(6)
_computing_molecular_graphics 'Olex2 1.5 (Dolomanov et al., 2009)'
_computing_publication_material 'Olex2 1.5 (Dolomanov et al., 2009)'
_computing_structure_refinement 'SHELXL 2016/6 (Sheldrick, 2015)'
_computing_structure_solution 'SHELXT 2014/4 (Sheldrick, 2014)'
_diffrn_ambient_temperature 296.15
_diffrn_measured_fraction_theta_full 0.982
_diffrn_measured_fraction_theta_max 0.982
_diffrn_measurement_device_type 'Bruker APEX-II CCD'
_diffrn_measurement_method '\f and \w scans'
_diffrn_radiation_type CuK\a
_diffrn_radiation_wavelength 1.54178
_diffrn_reflns_av_R_equivalents 0.0650
_diffrn_reflns_av_unetI/netI 0.0585
_diffrn_reflns_Laue_measured_fraction_full 0.982
_diffrn_reflns_Laue_measured_fraction_max 0.982
_diffrn_reflns_limit_h_max 11
_diffrn_reflns_limit_h_min -10
_diffrn_reflns_limit_k_max 6
_diffrn_reflns_limit_k_min -7
_diffrn_reflns_limit_l_max 27
_diffrn_reflns_limit_l_min -32
_diffrn_reflns_number 10252
_diffrn_reflns_point_group_measured_fraction_full 0.982
_diffrn_reflns_point_group_measured_fraction_max 0.982
_diffrn_reflns_theta_full 65.461
_diffrn_reflns_theta_max 65.461
_diffrn_reflns_theta_min 6.401
_exptl_absorpt_coefficient_mu 1.327
_exptl_absorpt_correction_T_max 0.7526
_exptl_absorpt_correction_T_min 0.5797
_exptl_absorpt_correction_type multi-scan
_exptl_absorpt_process_details
;
SADABS-2014/5 (Bruker,2014/5) was used for absorption correction.
wR2(int) was 0.1575 before and 0.0711 after correction.
The Ratio of minimum to maximum transmission is 0.7703.
The \l/2 correction factor is Not present.
;
_exptl_crystal_density_diffrn 1.263
_exptl_crystal_description needle
_exptl_crystal_F_000 652
_exptl_crystal_recrystallization_method 'Re-crystallisation from solvent: benzene, pentane'
_exptl_crystal_size_max 0.48
_exptl_crystal_size_mid 0.21
_exptl_crystal_size_min 0.19
_refine_diff_density_max 0.460
_refine_diff_density_min -0.326
_refine_diff_density_rms 0.055
_refine_ls_extinction_method none
_refine_ls_goodness_of_fit_ref 1.039
_refine_ls_hydrogen_treatment constr
_refine_ls_matrix_type full
_refine_ls_number_parameters 187
_refine_ls_number_reflns 2767
_refine_ls_number_restraints 2
_refine_ls_restrained_S_all 1.039
_refine_ls_R_factor_all 0.0710
_refine_ls_R_factor_gt 0.0564
_refine_ls_shift/su_max 0.000
_refine_ls_shift/su_mean 0.000
_refine_ls_structure_factor_coef Fsqd
_refine_ls_weighting_details 'w=1/[\s^2^(Fo^2^)+(0.0985P)^2^+0.4918P] where P=(Fo^2^+2Fc^2^)/3'
_refine_ls_weighting_scheme calc
_refine_ls_wR_factor_gt 0.1526
_refine_ls_wR_factor_ref 0.1665
_reflns_Friedel_coverage 0.000
_reflns_number_gt 2236
_reflns_number_total 2767
_reflns_threshold_expression 'I > 2\s(I)'
_cod_data_source_file d2cy01092e2.cif
_cod_data_source_block sl_c2_dis_prev
_cod_depositor_comments 'Adding full bibliography for 1567535--1567537.cif.'
_cod_original_cell_volume 1635.1(7)
_cod_database_code 1567536
_shelx_shelxl_version_number 2016/6
_shelx_space_group_comment
;
The symmetry employed for this shelxl refinement is uniquely defined
by the following loop, which should always be used as a source of
symmetry information in preference to the above space-group names.
They are only intended as comments.
;
_olex2_refinement_description
;
1. Fixed Uiso
 At 1.2 times of:
  All C(H) groups, All C(H,H) groups
 At 1.5 times of:
  All C(H,H,H) groups
2. Restrained distances
 C18A-C16B \\sim C18A-C18B
 with sigma of 0.02
 C16A-C17A \\sim C16A-C18B
 with sigma of 0.02
3. Uiso/Uaniso restraints and constraints
C16A \\sim C17A \\sim C17B: within 2A with sigma of 0.04 and sigma for terminal
atoms of 0.08 within 2A
C18A \\sim C16B \\sim C18B: within 2A with sigma of 0.04 and sigma for terminal
atoms of 0.08 within 2A
4. Rigid body (RIGU) restrains
 C16A, C17A, C17B
 with sigma for 1-2 distances of 0.004 and sigma for 1-3 distances of 0.004
 C18A, C16B, C18B
 with sigma for 1-2 distances of 0.004 and sigma for 1-3 distances of 0.004
5. Others
 Fixed Sof: C16A(0.5) H16A(0.5) C17A(0.5) H17A(0.5) C18A(0.5) H18A(0.5)
 C16B(0.5) H16B(0.5) C17B(0.5) H17B(0.5) C18B(0.5) H18B(0.5)
6.a Free rotating group:
 C16A(C17A,C18A), C16B(C17B,C18B)
6.b Secondary CH2 refined with riding coordinates:
 C1(H1A,H1B), C2(H2A,H2B)
6.c Aromatic/amide H refined with riding coordinates:
 C13(H13), C8(H8), C4(H4), C10(H10), C7(H7), C12(H12), C6(H6), C5(H5),
 C16A(H16A), C17A(H17A), C18A(H18A), C16B(H16B), C17B(H17B), C18B(H18B)
6.d Idealised Me refined as rotating group:
 C15(H15A,H15B,H15C)
;
_olex2_submission_special_instructions 'No special instructions were received'

loop_
_space_group_symop_operation_xyz
'x, y, z'
'-x+1/2, y, -z+1/2'
'-x, -y, -z'
'x-1/2, -y, z-1/2'

loop_
_atom_site_label
_atom_site_type_symbol
_atom_site_fract_x
_atom_site_fract_y
_atom_site_fract_z
_atom_site_U_iso_or_equiv
_atom_site_adp_type
_atom_site_occupancy
_atom_site_site_symmetry_order
_atom_site_calc_flag
_atom_site_refinement_flags_posn
_atom_site_refinement_flags_adp
_atom_site_refinement_flags_occupancy
_atom_site_disorder_assembly
_atom_site_disorder_group
Zn1 Zn 0.250000 0.56998(9) 0.750000 0.0581(3) Uani 1 2 d S T P . .
O1 O 0.1309(3) 0.3844(4) 0.71023(9) 0.0705(7) Uani 1 1 d . . . . .
N1 N 0.3151(3) 0.7545(4) 0.69593(9) 0.0548(6) Uani 1 1 d . . . . .
N2 N 0.6855(4) 0.8661(5) 0.66640(14) 0.0833(10) Uani 1 1 d . . . . .
C14 C 0.1365(3) 0.3676(5) 0.66271(12) 0.0593(8) Uani 1 1 d . . . . .
C3 C 0.6215(3) 0.7480(6) 0.69829(13) 0.0632(8) Uani 1 1 d . . . . .
C1 C 0.4015(4) 0.9465(5) 0.70662(14) 0.0649(9) Uani 1 1 d . . . . .
H1A H 0.356234 1.047793 0.727627 0.078 Uiso 1 1 calc R U . . .
H1B H 0.417378 1.022366 0.676199 0.078 Uiso 1 1 calc R U . . .
C2 C 0.5358(4) 0.8761(6) 0.73208(14) 0.0707(9) Uani 1 1 d . . . . .
H2A H 0.585171 1.005890 0.743821 0.085 Uiso 1 1 calc R U . . .
H2B H 0.518929 0.785942 0.760416 0.085 Uiso 1 1 calc R U . . .
C13 C 0.0689(4) 0.1887(7) 0.63870(15) 0.0763(10) Uani 1 1 d . . . . .
H13 H 0.023175 0.087927 0.657207 0.092 Uiso 1 1 calc R U . . .
C9 C 0.2057(4) 0.5155(7) 0.63327(13) 0.0694(9) Uani 1 1 d . . . . .
C8 C 0.2846(4) 0.7022(6) 0.65128(13) 0.0674(9) Uani 1 1 d . . . . .
H8 H 0.316879 0.794811 0.627528 0.081 Uiso 1 1 calc R U . . .
C4 C 0.6300(5) 0.5255(7) 0.7000(2) 0.0966(14) Uani 1 1 d . . . . .
H4 H 0.584153 0.446208 0.722853 0.116 Uiso 1 1 calc R U . . .
C10 C 0.2016(6) 0.4787(12) 0.58224(17) 0.119(2) Uani 1 1 d . . . . .
H10 H 0.245318 0.577700 0.562657 0.143 Uiso 1 1 calc R U . . .
C7 C 0.7615(5) 0.7593(8) 0.6354(2) 0.0956(14) Uani 1 1 d . . . . .
H7 H 0.806809 0.841595 0.612843 0.115 Uiso 1 1 calc R U . . .
C12 C 0.0692(5) 0.1606(9) 0.58915(19) 0.1016(16) Uani 1 1 d . . . . .
H12 H 0.022932 0.041433 0.574650 0.122 Uiso 1 1 calc R U . . .
C6 C 0.7761(5) 0.5365(9) 0.6351(2) 0.1039(16) Uani 1 1 d . . . . .
H6 H 0.831366 0.468286 0.613349 0.125 Uiso 1 1 calc R U . . .
C11 C 0.1352(6) 0.3018(13) 0.56010(18) 0.128(2) Uani 1 1 d . . . . .
C5 C 0.7082(6) 0.4176(8) 0.6671(3) 0.122(2) Uani 1 1 d . . . . .
H5 H 0.713770 0.264686 0.667236 0.146 Uiso 1 1 calc R U . . .
C15 C 0.1317(10) 0.274(2) 0.5036(2) 0.225(6) Uani 1 1 d . . . . .
H15A H 0.158097 0.126697 0.495859 0.338 Uiso 1 1 calc R U . . .
H15B H 0.193045 0.376839 0.490299 0.338 Uiso 1 1 calc R U . . .
H15C H 0.041684 0.301302 0.489673 0.338 Uiso 1 1 calc R U . . .
C16A C 0.5073(12) 0.8499(18) 0.5372(4) 0.112(3) Uiso 0.5 1 d G U P A 1
H16A H 0.510054 0.744401 0.562018 0.135 Uiso 0.5 1 calc R U P A 1
C17A C 0.541(3) 1.066(2) 0.5475(8) 0.142(8) Uiso 0.5 1 d G U P A 1
H17A H 0.569158 1.097743 0.580034 0.170 Uiso 0.5 1 calc R U P A 1
C18A C 0.463(2) 0.784(4) 0.4802(5) 0.158(7) Uiso 0.5 1 d G . P A 1
H18A H 0.441950 0.640278 0.470450 0.189 Uiso 0.5 1 calc R U P A 1
C16B C 0.595(2) 1.037(6) 0.4782(13) 0.306(16) Uiso 0.5 1 d G U P B 2
H16B H 0.684373 1.002082 0.473390 0.368 Uiso 0.5 1 calc R U P B 2
C17B C 0.491(4) 0.927(4) 0.4528(13) 0.206(19) Uiso 0.5 1 d G . P B 2
H17B H 0.464974 0.935903 0.419444 0.248 Uiso 0.5 1 calc R U P B 2
C18B C 0.565(4) 1.201(7) 0.5110(14) 0.30(2) Uiso 0.5 1 d G U P B 2
H18B H 0.578931 1.351850 0.509550 0.359 Uiso 0.5 1 calc R U P B 2

loop_
_atom_site_aniso_label
_atom_site_aniso_U_11
_atom_site_aniso_U_22
_atom_site_aniso_U_33
_atom_site_aniso_U_23
_atom_site_aniso_U_13
_atom_site_aniso_U_12
Zn1 0.0785(5) 0.0520(4) 0.0440(4) 0.000 0.0057(3) 0.000
O1 0.0903(17) 0.0691(14) 0.0515(14) -0.0011(10) 0.0016(12) -0.0189(12)
N1 0.0664(16) 0.0514(13) 0.0475(14) -0.0009(10) 0.0099(11) 0.0023(11)
N2 0.099(2) 0.0597(17) 0.094(3) 0.0048(16) 0.031(2) -0.0012(16)
C14 0.0614(19) 0.0588(18) 0.0579(19) -0.0101(14) 0.0048(15) 0.0052(14)
C3 0.066(2) 0.0531(18) 0.069(2) 0.0015(15) -0.0038(16) -0.0061(14)
C1 0.081(2) 0.0503(18) 0.065(2) -0.0020(14) 0.0172(17) -0.0036(15)
C2 0.087(2) 0.065(2) 0.061(2) -0.0062(16) 0.0057(18) -0.0163(17)
C13 0.081(2) 0.069(2) 0.078(3) -0.0180(19) 0.0025(19) -0.0040(18)
C9 0.073(2) 0.087(2) 0.0493(19) -0.0136(17) 0.0094(16) -0.0082(18)
C8 0.074(2) 0.077(2) 0.053(2) 0.0060(16) 0.0143(16) -0.0075(17)
C4 0.111(3) 0.059(2) 0.122(4) 0.017(2) 0.021(3) 0.004(2)
C10 0.125(4) 0.182(6) 0.051(2) -0.025(3) 0.019(3) -0.056(4)
C7 0.099(3) 0.085(3) 0.107(4) 0.001(2) 0.033(3) 0.000(2)
C12 0.089(3) 0.124(4) 0.092(3) -0.054(3) 0.007(3) -0.017(3)
C6 0.099(3) 0.095(3) 0.119(4) -0.013(3) 0.020(3) 0.026(3)
C11 0.121(4) 0.198(7) 0.065(3) -0.057(4) 0.017(3) -0.051(4)
C5 0.148(5) 0.064(3) 0.157(6) 0.003(3) 0.035(5) 0.027(3)
C15 0.229(9) 0.373(15) 0.078(4) -0.101(7) 0.049(5) -0.147(10)

loop_
_atom_type_symbol
_atom_type_description
_atom_type_scat_dispersion_real
_atom_type_scat_dispersion_imag
_atom_type_scat_source
C C 0.0181 0.0091 'International Tables Vol C Tables 4.2.6.8 and 6.1.1.4'
H H 0.0000 0.0000 'International Tables Vol C Tables 4.2.6.8 and 6.1.1.4'
N N 0.0311 0.0180 'International Tables Vol C Tables 4.2.6.8 and 6.1.1.4'
O O 0.0492 0.0322 'International Tables Vol C Tables 4.2.6.8 and 6.1.1.4'
Zn Zn -1.5491 0.6778 'International Tables Vol C Tables 4.2.6.8 and 6.1.1.4'

loop_
_geom_angle_atom_site_label_1
_geom_angle_atom_site_label_2
_geom_angle_atom_site_label_3
_geom_angle
_geom_angle_site_symmetry_1
_geom_angle_site_symmetry_3
_geom_angle_publ_flag
O1 Zn1 O1 107.84(16) . 2_556 ?
O1 Zn1 N1 97.55(10) 2_556 2_556 ?
O1 Zn1 N1 97.55(10) . . ?
O1 Zn1 N1 122.09(11) . 2_556 ?
O1 Zn1 N1 122.09(11) 2_556 . ?
N1 Zn1 N1 111.53(15) 2_556 . ?
C14 O1 Zn1 122.8(2) . . ?
C1 N1 Zn1 121.0(2) . . ?
C8 N1 Zn1 119.8(2) . . ?
C8 N1 C1 119.1(3) . . ?
C3 N2 C7 117.9(4) . . ?
O1 C14 C13 118.0(3) . . ?
O1 C14 C9 124.7(3) . . ?
C9 C14 C13 117.4(3) . . ?
N2 C3 C2 115.8(3) . . ?
N2 C3 C4 122.2(4) . . ?
C4 C3 C2 122.0(4) . . ?
N1 C1 H1A 109.6 . . ?
N1 C1 H1B 109.6 . . ?
N1 C1 C2 110.4(3) . . ?
H1A C1 H1B 108.1 . . ?
C2 C1 H1A 109.6 . . ?
C2 C1 H1B 109.6 . . ?
C3 C2 C1 112.2(3) . . ?
C3 C2 H2A 109.2 . . ?
C3 C2 H2B 109.2 . . ?
C1 C2 H2A 109.2 . . ?
C1 C2 H2B 109.2 . . ?
H2A C2 H2B 107.9 . . ?
C14 C13 H13 119.2 . . ?
C12 C13 C14 121.5(4) . . ?
C12 C13 H13 119.2 . . ?
C14 C9 C8 125.4(3) . . ?
C10 C9 C14 118.5(4) . . ?
C10 C9 C8 116.1(4) . . ?
N1 C8 C9 127.5(3) . . ?
N1 C8 H8 116.3 . . ?
C9 C8 H8 116.3 . . ?
C3 C4 H4 120.5 . . ?
C3 C4 C5 119.1(5) . . ?
C5 C4 H4 120.5 . . ?
C9 C10 H10 118.7 . . ?
C11 C10 C9 122.5(5) . . ?
C11 C10 H10 118.7 . . ?
N2 C7 H7 118.3 . . ?
N2 C7 C6 123.4(5) . . ?
C6 C7 H7 118.3 . . ?
C13 C12 H12 119.0 . . ?
C13 C12 C11 122.0(4) . . ?
C11 C12 H12 119.0 . . ?
C7 C6 H6 121.0 . . ?
C5 C6 C7 118.1(5) . . ?
C5 C6 H6 121.0 . . ?
C10 C11 C15 119.9(6) . . ?
C12 C11 C10 118.1(4) . . ?
C12 C11 C15 122.0(5) . . ?
C4 C5 H5 120.3 . . ?
C6 C5 C4 119.3(4) . . ?
C6 C5 H5 120.3 . . ?
C11 C15 H15A 109.5 . . ?
C11 C15 H15B 109.5 . . ?
C11 C15 H15C 109.5 . . ?
H15A C15 H15B 109.5 . . ?
H15A C15 H15C 109.5 . . ?
H15B C15 H15C 109.5 . . ?
C17A C16A H16A 120.9 . . ?
C17A C16A C18A 118.3 . . ?
C18A C16A H16A 120.9 . . ?
C16A C17A H17A 116.3 . . ?
C18A C17A C16A 127(3) 3_676 . ?
C18A C17A H17A 116.3 3_676 . ?
C16A C18A H18A 122.8 . . ?
C17A C18A C16A 114(3) 3_676 . ?
C17A C18A H18A 122.8 3_676 . ?
C17B C16B H16B 120.3 . . ?
C17B C16B C18B 119.4 . . ?
C18B C16B H16B 120.3 . . ?
C16B C17B H17B 128.1 . . ?
C16B C17B C18B 104(5) . 3_676 ?
C18B C17B H17B 128.1 3_676 . ?
C16B C18B H18B 130.1 . . ?
C17B C18B H18B 130.1 3_676 . ?

loop_
_geom_bond_atom_site_label_1
_geom_bond_atom_site_label_2
_geom_bond_distance
_geom_bond_site_symmetry_2
_geom_bond_publ_flag
Zn1 O1 1.914(2) . ?
Zn1 O1 1.914(2) 2_556 ?
Zn1 N1 1.992(3) . ?
Zn1 N1 1.992(2) 2_556 ?
O1 C14 1.303(4) . ?
N1 C1 1.464(4) . ?
N1 C8 1.273(4) . ?
N2 C3 1.322(5) . ?
N2 C7 1.337(6) . ?
C14 C13 1.413(5) . ?
C14 C9 1.412(5) . ?
C3 C2 1.509(5) . ?
C3 C4 1.354(6) . ?
C1 H1A 0.9700 . ?
C1 H1B 0.9700 . ?
C1 C2 1.521(5) . ?
C2 H2A 0.9700 . ?
C2 H2B 0.9700 . ?
C13 H13 0.9300 . ?
C13 C12 1.360(6) . ?
C9 C8 1.444(5) . ?
C9 C10 1.405(6) . ?
C8 H8 0.9300 . ?
C4 H4 0.9300 . ?
C4 C5 1.387(8) . ?
C10 H10 0.9300 . ?
C10 C11 1.377(8) . ?
C7 H7 0.9300 . ?
C7 C6 1.361(7) . ?
C12 H12 0.9300 . ?
C12 C11 1.364(8) . ?
C6 H6 0.9300 . ?
C6 C5 1.348(8) . ?
C11 C15 1.545(7) . ?
C5 H5 0.9300 . ?
C15 H15A 0.9600 . ?
C15 H15B 0.9600 . ?
C15 H15C 0.9600 . ?
C16A H16A 0.9300 . ?
C16A C17A 1.3793 . ?
C16A C18A 1.6345 . ?
C17A H17A 0.9300 . ?
C17A C18A 1.18(4) 3_676 ?
C18A H18A 0.9300 . ?
C16B H16B 0.9300 . ?
C16B C17B 1.3716 . ?
C16B C18B 1.3787 . ?
C17B H17B 0.9300 . ?
C17B C18B 1.40(7) 3_676 ?
C18B H18B 0.9300 . ?

loop_
_geom_torsion_atom_site_label_1
_geom_torsion_atom_site_label_2
_geom_torsion_atom_site_label_3
_geom_torsion_atom_site_label_4
_geom_torsion
_geom_torsion_site_symmetry_1
_geom_torsion_site_symmetry_2
_geom_torsion_site_symmetry_3
_geom_torsion_site_symmetry_4
_geom_torsion_publ_flag
Zn1 O1 C14 C13 164.5(3) . . . . ?
Zn1 O1 C14 C9 -15.4(5) . . . . ?
Zn1 N1 C1 C2 63.6(3) . . . . ?
Zn1 N1 C8 C9 -0.6(5) . . . . ?
O1 C14 C13 C12 179.5(4) . . . . ?
O1 C14 C9 C8 2.4(6) . . . . ?
O1 C14 C9 C10 -179.1(5) . . . . ?
N1 C1 C2 C3 68.4(4) . . . . ?
N2 C3 C2 C1 78.1(4) . . . . ?
N2 C3 C4 C5 -0.2(8) . . . . ?
N2 C7 C6 C5 1.3(10) . . . . ?
C14 C13 C12 C11 0.5(8) . . . . ?
C14 C9 C8 N1 6.6(7) . . . . ?
C14 C9 C10 C11 -1.4(10) . . . . ?
C3 N2 C7 C6 0.0(8) . . . . ?
C3 C4 C5 C6 1.4(9) . . . . ?
C1 N1 C8 C9 177.5(3) . . . . ?
C2 C3 C4 C5 178.6(5) . . . . ?
C13 C14 C9 C8 -177.5(4) . . . . ?
C13 C14 C9 C10 1.0(6) . . . . ?
C13 C12 C11 C10 -0.8(10) . . . . ?
C13 C12 C11 C15 -178.0(7) . . . . ?
C9 C14 C13 C12 -0.6(6) . . . . ?
C9 C10 C11 C12 1.3(11) . . . . ?
C9 C10 C11 C15 178.6(8) . . . . ?
C8 N1 C1 C2 -114.5(4) . . . . ?
C8 C9 C10 C11 177.2(6) . . . . ?
C4 C3 C2 C1 -100.8(5) . . . . ?
C10 C9 C8 N1 -171.9(5) . . . . ?
C7 N2 C3 C2 -179.4(4) . . . . ?
C7 N2 C3 C4 -0.5(7) . . . . ?
C7 C6 C5 C4 -1.9(10) . . . . ?
C17A C16A C18A C17A -2(6) . . . 3_676 ?
C18A C16A C17A C18A 3(8) . . . 3_676 ?
C17B C16B C18B C17B 68(8) . . . 3_676 ?
C18B C16B C17B C18B -70(8) . . . 3_676 ?
